data_4313646
loop_
_publ_author_name
'Yongxin Li'
'S. Selvaratnam'
'Jagadese J. Vittal'
'Pak-Hing Leung'

_publ_contact_author
;
      Professor Pak-Hing Leung
      Department of Chemistry
      National University of Singapore
      SINGAPORE 117543
;
_publ_contact_author_email chmlph@nus.edu.sg
_publ_contact_author_fax '(65) 6779 1691'
_publ_contact_author_phone '(65) 6874 2682'
_publ_section_title
;
 A Rational Approach to the Design and Synthesis of Chiral
 Organopalladium-Amine Complexes
;
_journal_name_full 'Inorganic Chemistry'
_journal_page_first 3229
_journal_page_last 3236
_journal_paper_doi 10.1021/ic030018l
_journal_volume 42
_journal_year 2003
_chemical_formula_sum 'C24 H36 Cl2 N2 Pd2'
_chemical_formula_weight 636.25
_chemical_name_systematic
;
  ?
;
_space_group_IT_number 14
_symmetry_cell_setting monoclinic
_symmetry_space_group_name_Hall '-P 2yn'
_symmetry_space_group_name_H-M 'P 1 21/n 1'
_atom_sites_solution_hydrogens geom
_atom_sites_solution_primary direct
_atom_sites_solution_secondary difmap
_audit_creation_method SHELXL
_cell_angle_alpha 90.00
_cell_angle_beta 109.307(1)
_cell_angle_gamma 90.00
_cell_formula_units_Z 4
_cell_length_a 11.7472(2)
_cell_length_b 15.9525(3)
_cell_length_c 14.9517(3)
_cell_measurement_temperature 293(2)
_cell_volume 2644.33(9)
_computing_cell_refinement 'Siemens XSCANS'
_computing_data_collection 'Siemens XSCANS'
_computing_data_reduction 'Siemens SHELXTL'
_computing_molecular_graphics 'Siemens SHELXTL'
_computing_publication_material 'Siemens SHELXTL'
_computing_structure_refinement 'SHELXL-93 (Sheldrick, 1993)'
_computing_structure_solution 'SHELXS-86 (Sheldrick, 1990)'
_diffrn_ambient_temperature 293(2)
_diffrn_measurement_device 'Siemens P4'
_diffrn_measurement_method '\w scans'
_diffrn_radiation_monochromator graphite
_diffrn_radiation_source 'fine-focus sealed tube'
_diffrn_radiation_type MoK\a
_diffrn_radiation_wavelength 0.71073
_diffrn_reflns_av_R_equivalents 0.0285
_diffrn_reflns_av_sigmaI/netI 0.0388
_diffrn_reflns_limit_h_max 14
_diffrn_reflns_limit_h_min -15
_diffrn_reflns_limit_k_max 16
_diffrn_reflns_limit_k_min -20
_diffrn_reflns_limit_l_max 18
_diffrn_reflns_limit_l_min -19
_diffrn_reflns_number 16720
_diffrn_reflns_theta_max 28.27
_diffrn_reflns_theta_min 1.92
_exptl_absorpt_coefficient_mu 1.575
_exptl_absorpt_correction_T_max 0.928
_exptl_absorpt_correction_T_min 0.724
_exptl_absorpt_correction_type 'Sadabs (Sheldrick, 1996)'
_exptl_crystal_colour Yellow
_exptl_crystal_density_diffrn 1.598
_exptl_crystal_description Prismatic
_exptl_crystal_F_000 1280
_exptl_crystal_size_max 0.30
_exptl_crystal_size_mid 0.16
_exptl_crystal_size_min 0.12
_refine_diff_density_max 0.452
_refine_diff_density_min -0.471
_refine_diff_density_rms 0.078
_refine_ls_extinction_method none
_refine_ls_goodness_of_fit_all 1.056
_refine_ls_goodness_of_fit_obs 1.071
_refine_ls_matrix_type full
_refine_ls_number_parameters 271
_refine_ls_number_reflns 6336
_refine_ls_number_restraints 0
_refine_ls_restrained_S_all 1.056
_refine_ls_restrained_S_obs 1.071
_refine_ls_R_factor_all 0.0552
_refine_ls_R_factor_obs 0.0328
_refine_ls_shift/esd_max 0.001
_refine_ls_shift/esd_mean 0.000
_refine_ls_structure_factor_coef Fsqd
_refine_ls_weighting_details 'w=1/[\s^2^(Fo^2^)+(0.0290P)^2^+1.0152P] where P=(Fo^2^+2Fc^2^)/3'
_refine_ls_weighting_scheme calc
_refine_ls_wR_factor_all 0.0765
_refine_ls_wR_factor_obs 0.0669
_reflns_number_observed 4775
_reflns_number_total 6336
_reflns_observed_criterion >2sigma(I)
_cod_data_source_file ic030018l_2.cif
_cod_data_source_block compd(+/-)-5
_cod_depositor_comments
;
The following automatic conversions were performed:

'_symmetry_cell_setting' value 'Monoclinic' changed to 'monoclinic'
according to the built-in table from CIF Core dictionary named
'cif_core.dic' version 2.4.1 from 2010-06-29.

Automatic conversion script
Id: cif_fix_values 1646 2011-03-28 12:23:43Z adriana 

The following automatic conversions were performed:

'_refine_ls_weighting_scheme' value 'calc
w=1/[\s^2^(Fo^2^)+(0.0290P)^2^+1.0152P] where P=(Fo^2^+2Fc^2^)/3' was
changed to 'calc'. New tag '_refine_ls_weighting_details' was
created. The value of the new tag was set to
'w=1/[\s^2^(Fo^2^)+(0.0290P)^2^+1.0152P] where P=(Fo^2^+2Fc^2^)/3'.

Automatic conversion script
Id: cif_fix_values 3143 2015-03-26 13:38:13Z robertas 
;
_cod_database_code 4313646

loop_
_symmetry_equiv_pos_as_xyz
'x, y, z'
'-x+1/2, y+1/2, -z+1/2'
'-x, -y, -z'
'x-1/2, -y-1/2, z-1/2'

loop_
_atom_site_aniso_label
_atom_site_aniso_U_11
_atom_site_aniso_U_22
_atom_site_aniso_U_33
_atom_site_aniso_U_23
_atom_site_aniso_U_13
_atom_site_aniso_U_12
Pd1 0.03202(13) 0.04291(15) 0.04763(15) -0.00447(11) 0.00835(10) -0.00023(10)
Pd2 0.03327(13) 0.0485(2) 0.04220(14) -0.00054(11) 0.01051(10) 0.00036(10)
Cl1 0.0402(4) 0.0802(7) 0.0582(5) -0.0115(5) 0.0169(4) -0.0112(4)
Cl2 0.0371(4) 0.0877(7) 0.0574(5) -0.0220(5) 0.0055(4) 0.0085(4)
N1 0.0315(14) 0.050(2) 0.055(2) -0.0016(13) 0.0093(12) 0.0006(11)
N2 0.0370(14) 0.053(2) 0.055(2) -0.0051(13) 0.0130(13) -0.0013(12)
C1 0.038(2) 0.039(2) 0.049(2) -0.0039(14) 0.0110(14) -0.0067(13)
C2 0.043(2) 0.045(2) 0.061(2) -0.012(2) 0.015(2) -0.0032(15)
C3 0.054(2) 0.074(3) 0.069(3) -0.020(2) 0.025(2) -0.001(2)
C4 0.069(3) 0.094(3) 0.054(2) -0.013(2) 0.023(2) -0.009(2)
C5 0.051(2) 0.075(3) 0.048(2) 0.003(2) 0.010(2) -0.006(2)
C6 0.038(2) 0.048(2) 0.054(2) 0.000(2) 0.010(2) -0.0063(14)
C7 0.052(2) 0.048(2) 0.079(3) -0.014(2) 0.020(2) 0.007(2)
C8 0.079(3) 0.113(4) 0.060(3) 0.020(3) 0.015(2) 0.006(3)
C9 0.040(2) 0.051(2) 0.061(2) 0.009(2) 0.010(2) 0.0028(15)
C10 0.066(3) 0.047(2) 0.108(3) 0.009(2) 0.034(2) 0.010(2)
C11 0.041(2) 0.060(2) 0.076(3) 0.002(2) 0.005(2) -0.015(2)
C12 0.044(2) 0.086(3) 0.074(3) 0.001(2) 0.021(2) 0.015(2)
C13 0.039(2) 0.054(2) 0.041(2) 0.0030(15) 0.0109(14) 0.0094(15)
C14 0.045(2) 0.082(3) 0.048(2) 0.013(2) 0.018(2) 0.021(2)
C15 0.070(3) 0.122(4) 0.053(2) 0.014(3) 0.030(2) 0.032(3)
C16 0.084(3) 0.116(4) 0.056(3) -0.016(3) 0.021(2) 0.035(3)
C17 0.067(3) 0.071(3) 0.064(3) -0.014(2) 0.008(2) 0.023(2)
C18 0.044(2) 0.056(2) 0.050(2) -0.002(2) 0.008(2) 0.013(2)
C19 0.062(2) 0.097(3) 0.073(3) 0.030(2) 0.035(2) 0.007(2)
C20 0.096(4) 0.089(4) 0.107(4) -0.052(3) 0.014(3) 0.007(3)
C21 0.045(2) 0.048(2) 0.066(2) -0.007(2) 0.013(2) -0.002(2)
C22 0.073(3) 0.065(3) 0.097(3) 0.025(2) 0.032(3) 0.004(2)
C23 0.040(2) 0.065(3) 0.086(3) -0.008(2) 0.002(2) 0.007(2)
C24 0.057(2) 0.093(3) 0.090(3) -0.015(3) 0.039(2) -0.022(2)

loop_
_atom_site_label
_atom_site_type_symbol
_atom_site_fract_x
_atom_site_fract_y
_atom_site_fract_z
_atom_site_U_iso_or_equiv
_atom_site_thermal_displace_type
_atom_site_occupancy
_atom_site_calc_flag
_atom_site_refinement_flags
_atom_site_disorder_group
Pd1 Pd 0.31100(2) 0.16584(2) 0.05407(2) 0.04205(8) Uani 1 d . .
Pd2 Pd 0.14887(2) 0.09206(2) -0.16806(2) 0.04180(8) Uani 1 d . .
Cl1 Cl 0.34683(8) 0.13907(7) -0.09702(7) 0.0594(2) Uani 1 d . .
Cl2 Cl 0.10755(8) 0.17210(7) -0.04074(7) 0.0632(3) Uani 1 d . .
N1 N 0.4847(2) 0.1395(2) 0.1451(2) 0.0468(7) Uani 1 d . .
N2 N -0.0140(2) 0.0281(2) -0.2164(2) 0.0488(7) Uani 1 d . .
C1 C 0.2865(3) 0.1844(2) 0.1778(2) 0.0428(7) Uani 1 d . .
C2 C 0.2075(3) 0.2405(2) 0.1998(3) 0.0502(8) Uani 1 d . .
C3 C 0.2101(3) 0.2424(3) 0.2935(3) 0.0646(10) Uani 1 d . .
H3A H 0.1588(3) 0.2791(3) 0.3100(3) 0.077 Uiso 1 calc R .
C4 C 0.2852(4) 0.1924(3) 0.3624(3) 0.0717(12) Uani 1 d . .
H4A H 0.2814(4) 0.1944(3) 0.4235(3) 0.086 Uiso 1 calc R .
C5 C 0.3672(3) 0.1386(3) 0.3429(3) 0.0593(10) Uani 1 d . .
C6 C 0.3678(3) 0.1370(2) 0.2503(2) 0.0480(8) Uani 1 d . .
C7 C 0.1256(3) 0.2999(2) 0.1300(3) 0.0602(10) Uani 1 d . .
H7A H 0.1334(3) 0.2915(2) 0.0687(3) 0.090 Uiso 1 calc R .
H7B H 0.1473(3) 0.3566(2) 0.1503(3) 0.090 Uiso 1 calc R .
H7C H 0.0437(3) 0.2898(2) 0.1265(3) 0.090 Uiso 1 calc R .
C8 C 0.4520(4) 0.0853(3) 0.4198(3) 0.0858(14) Uani 1 d . .
H8A H 0.4378(4) 0.0952(3) 0.4786(3) 0.129 Uiso 1 calc R .
H8B H 0.5339(4) 0.0997(3) 0.4268(3) 0.129 Uiso 1 calc R .
H8C H 0.4384(4) 0.0272(3) 0.4031(3) 0.129 Uiso 1 calc R .
C9 C 0.4605(3) 0.0872(2) 0.2207(3) 0.0522(9) Uani 1 d . .
H9A H 0.5349(3) 0.0825(2) 0.2750(3) 0.063 Uiso 1 calc R .
C10 C 0.4151(4) -0.0005(2) 0.1861(3) 0.0726(12) Uani 1 d . .
H10A H 0.4756(4) -0.0298(2) 0.1682(3) 0.109 Uiso 1 calc R .
H10B H 0.3427(4) 0.0037(2) 0.1324(3) 0.109 Uiso 1 calc R .
H10C H 0.3985(4) -0.0306(2) 0.2361(3) 0.109 Uiso 1 calc R .
C11 C 0.5534(3) 0.2157(2) 0.1896(3) 0.0626(10) Uani 1 d . .
H11A H 0.5067(3) 0.2477(2) 0.2194(3) 0.094 Uiso 1 calc R .
H11B H 0.5696(3) 0.2492(2) 0.1418(3) 0.094 Uiso 1 calc R .
H11C H 0.6282(3) 0.1994(2) 0.2363(3) 0.094 Uiso 1 calc R .
C12 C 0.5622(3) 0.0928(3) 0.1003(3) 0.0678(11) Uani 1 d . .
H12A H 0.5212(3) 0.0429(3) 0.0706(3) 0.102 Uiso 1 calc R .
H12B H 0.6369(3) 0.0779(3) 0.1480(3) 0.102 Uiso 1 calc R .
H12C H 0.5782(3) 0.1277(3) 0.0535(3) 0.102 Uiso 1 calc R .
C13 C 0.1717(3) 0.0341(2) -0.2786(2) 0.0454(8) Uani 1 d . .
C14 C 0.2417(3) 0.0602(3) -0.3342(2) 0.0574(10) Uani 1 d . .
C15 C 0.2430(4) 0.0079(4) -0.4077(3) 0.0795(14) Uani 1 d . .
H15A H 0.2909(4) 0.0225(4) -0.4439(3) 0.095 Uiso 1 calc R .
C16 C 0.1766(5) -0.0644(4) -0.4295(3) 0.0856(15) Uani 1 d . .
H16A H 0.1840(5) -0.0988(4) -0.4776(3) 0.103 Uiso 1 calc R .
C17 C 0.0992(4) -0.0874(3) -0.3817(3) 0.0706(12) Uani 1 d . .
C18 C 0.0995(3) -0.0369(2) -0.3050(2) 0.0519(9) Uani 1 d . .
C19 C 0.3090(4) 0.1424(3) -0.3214(3) 0.0739(12) Uani 1 d . .
H19A H 0.3002(4) 0.1717(3) -0.2680(3) 0.111 Uiso 1 calc R .
H19B H 0.2767(4) 0.1759(3) -0.3774(3) 0.111 Uiso 1 calc R .
H19C H 0.3930(4) 0.1317(3) -0.3106(3) 0.111 Uiso 1 calc R .
C20 C 0.0153(5) -0.1620(3) -0.4134(4) 0.102(2) Uani 1 d . .
H20A H -0.0316(5) -0.1684(3) -0.3720(4) 0.153 Uiso 1 calc R .
H20B H 0.0620(5) -0.2118(3) -0.4113(4) 0.153 Uiso 1 calc R .
H20C H -0.0377(5) -0.1529(3) -0.4771(4) 0.153 Uiso 1 calc R .
C21 C 0.0194(3) -0.0560(2) -0.2467(3) 0.0545(9) Uani 1 d . .
H21A H -0.0539(3) -0.0840(2) -0.2869(3) 0.065 Uiso 1 calc R .
C22 C 0.0831(4) -0.1127(3) -0.1621(3) 0.0774(13) Uani 1 d . .
H22A H 0.0299(4) -0.1236(3) -0.1266(3) 0.116 Uiso 1 calc R .
H22B H 0.1546(4) -0.0853(3) -0.1221(3) 0.116 Uiso 1 calc R .
H22C H 0.1047(4) -0.1646(3) -0.1846(3) 0.116 Uiso 1 calc R .
C23 C -0.1008(3) 0.0700(3) -0.3001(3) 0.0682(11) Uani 1 d . .
H23A H -0.0642(3) 0.0773(3) -0.3482(3) 0.102 Uiso 1 calc R .
H23B H -0.1224(3) 0.1238(3) -0.2816(3) 0.102 Uiso 1 calc R .
H23C H -0.1718(3) 0.0360(3) -0.3244(3) 0.102 Uiso 1 calc R .
C24 C -0.0751(4) 0.0183(3) -0.1441(3) 0.0764(13) Uani 1 d . .
H24A H -0.0214(4) -0.0086(3) -0.0889(3) 0.115 Uiso 1 calc R .
H24B H -0.1464(4) -0.0152(3) -0.1698(3) 0.115 Uiso 1 calc R .
H24C H -0.0970(4) 0.0725(3) -0.1271(3) 0.115 Uiso 1 calc R .

loop_
_atom_type_symbol
_atom_type_description
_atom_type_scat_dispersion_real
_atom_type_scat_dispersion_imag
_atom_type_scat_source
C C 0.0033 0.0016 'International Tables Vol C Tables 4.2.6.8 and 6.1.1.4'
H H 0.0000 0.0000 'International Tables Vol C Tables 4.2.6.8 and 6.1.1.4'
N N 0.0061 0.0033 'International Tables Vol C Tables 4.2.6.8 and 6.1.1.4'
Cl Cl 0.1484 0.1585 'International Tables Vol C Tables 4.2.6.8 and 6.1.1.4'
Pd Pd -0.9988 1.0072 'International Tables Vol C Tables 4.2.6.8 and 6.1.1.4'

loop_
_geom_angle_atom_site_label_1
_geom_angle_atom_site_label_2
_geom_angle_atom_site_label_3
_geom_angle
_geom_angle_site_symmetry_1
_geom_angle_site_symmetry_3
_geom_angle_publ_flag
C1 Pd1 N1 80.47(12) . . ?
C1 Pd1 Cl2 97.13(9) . . ?
N1 Pd1 Cl2 169.96(8) . . ?
C1 Pd1 Cl1 178.01(10) . . ?
N1 Pd1 Cl1 97.82(8) . . ?
Cl2 Pd1 Cl1 84.38(3) . . ?
C13 Pd2 N2 81.03(12) . . ?
C13 Pd2 Cl1 98.01(10) . . ?
N2 Pd2 Cl1 168.43(8) . . ?
C13 Pd2 Cl2 175.00(9) . . ?
N2 Pd2 Cl2 97.42(8) . . ?
Cl1 Pd2 Cl2 84.46(3) . . ?
Pd2 Cl1 Pd1 91.50(3) . . ?
Pd1 Cl2 Pd2 91.33(3) . . ?
C11 N1 C12 106.7(3) . . ?
C11 N1 C9 109.0(3) . . ?
C12 N1 C9 110.8(3) . . ?
C11 N1 Pd1 113.3(2) . . ?
C12 N1 Pd1 114.6(2) . . ?
C9 N1 Pd1 102.4(2) . . ?
C23 N2 C24 107.2(3) . . ?
C23 N2 C21 108.8(3) . . ?
C24 N2 C21 111.1(3) . . ?
C23 N2 Pd2 111.6(2) . . ?
C24 N2 Pd2 114.1(2) . . ?
C21 N2 Pd2 103.9(2) . . ?
C2 C1 C6 119.8(3) . . ?
C2 C1 Pd1 128.6(3) . . ?
C6 C1 Pd1 111.5(2) . . ?
C3 C2 C1 117.0(3) . . ?
C3 C2 C7 118.8(3) . . ?
C1 C2 C7 124.2(3) . . ?
C4 C3 C2 122.6(4) . . ?
C3 C4 C5 121.3(4) . . ?
C6 C5 C4 117.0(4) . . ?
C6 C5 C8 122.0(4) . . ?
C4 C5 C8 121.0(4) . . ?
C5 C6 C1 122.2(3) . . ?
C5 C6 C9 122.6(3) . . ?
C1 C6 C9 115.2(3) . . ?
N1 C9 C10 112.7(3) . . ?
N1 C9 C6 105.0(3) . . ?
C10 C9 C6 111.9(3) . . ?
C18 C13 C14 119.5(3) . . ?
C18 C13 Pd2 112.2(2) . . ?
C14 C13 Pd2 128.1(3) . . ?
C15 C14 C13 116.9(4) . . ?
C15 C14 C19 118.7(4) . . ?
C13 C14 C19 124.3(3) . . ?
C16 C15 C14 122.8(4) . . ?
C15 C16 C17 121.4(4) . . ?
C16 C17 C18 116.6(4) . . ?
C16 C17 C20 121.1(4) . . ?
C18 C17 C20 122.2(4) . . ?
C13 C18 C17 122.5(4) . . ?
C13 C18 C21 116.0(3) . . ?
C17 C18 C21 121.5(4) . . ?
N2 C21 C18 105.5(3) . . ?
N2 C21 C22 112.4(3) . . ?
C18 C21 C22 111.6(3) . . ?

loop_
_geom_bond_atom_site_label_1
_geom_bond_atom_site_label_2
_geom_bond_distance
_geom_bond_site_symmetry_2
_geom_bond_publ_flag
Pd1 C1 1.987(3) . ?
Pd1 N1 2.088(3) . ?
Pd1 Cl2 2.3433(9) . ?
Pd1 Cl1 2.4682(9) . ?
Pd2 C13 1.988(3) . ?
Pd2 N2 2.076(3) . ?
Pd2 Cl1 2.3378(9) . ?
Pd2 Cl2 2.4698(9) . ?
N1 C11 1.489(4) . ?
N1 C12 1.494(4) . ?
N1 C9 1.505(4) . ?
N2 C23 1.486(4) . ?
N2 C24 1.491(4) . ?
N2 C21 1.509(4) . ?
C1 C2 1.403(4) . ?
C1 C6 1.405(5) . ?
C2 C3 1.392(5) . ?
C2 C7 1.500(5) . ?
C3 C4 1.370(6) . ?
C4 C5 1.391(6) . ?
C5 C6 1.388(5) . ?
C5 C8 1.511(5) . ?
C6 C9 1.527(5) . ?
C9 C10 1.525(5) . ?
C13 C18 1.391(5) . ?
C13 C14 1.412(5) . ?
C14 C15 1.384(6) . ?
C14 C19 1.510(6) . ?
C15 C16 1.371(7) . ?
C16 C17 1.380(6) . ?
C17 C18 1.400(5) . ?
C17 C20 1.518(6) . ?
C18 C21 1.510(5) . ?
C21 C22 1.533(5) . ?
